data_4302380
loop_
_publ_author_name
'Ma, Shengqian'
'Yuan, Daqiang'
'Chang, Jong-San'
'Zhou, Hong-Cai'

_publ_section_title
;
 Investigation of Gas Adsorption Performances and H2 Affinities of Porous
 Metal-Organic Frameworks with Different Entatic Metal Centers
;
_journal_coden_ASTM INOCAJ
_journal_issue 12
_journal_name_full 'Inorganic Chemistry'
_journal_page_first 5398
_journal_page_last 5402
_journal_paper_doi 10.1021/ic900475q
_journal_volume 48
_journal_year 2009
_chemical_formula_moiety 'Mn4 O (C24 H12 N3 O6)8/3'
_chemical_formula_sum 'C64 H32 Mn4 N8 O17'
_chemical_formula_weight 1404.75
_chemical_melting_point ?
_chemical_name_common 'PCN-9 (Mn)'
_space_group_IT_number 229
_symmetry_cell_setting cubic
_symmetry_space_group_name_Hall '-I 4 2 3'
_symmetry_space_group_name_H-M 'I m -3 m'
_atom_sites_solution_hydrogens geom
_atom_sites_solution_primary direct
_atom_sites_solution_secondary difmap
_audit_creation_method SHELXL-97
_cell_angle_alpha 90.00
_cell_angle_beta 90.00
_cell_angle_gamma 90.00
_cell_formula_units_Z 6
_cell_length_a 25.5155(6)
_cell_length_b 25.5155(6)
_cell_length_c 25.5155(6)
_cell_measurement_reflns_used 3293
_cell_measurement_temperature 293(2)
_cell_measurement_theta_max 21.30
_cell_measurement_theta_min 2.26
_cell_volume 16611.6(7)
_computing_cell_refinement 'Bruker SMART'
_computing_data_collection 'Bruker SMART'
_computing_data_reduction 'Bruker SAINT'
_computing_molecular_graphics 'Bruker SHELXTL'
_computing_publication_material 'Bruker SHELXTL'
_computing_structure_refinement 'SHELXL-97 (Sheldrick, 1997)'
_computing_structure_solution 'Bruker SHELXTL'
_diffrn_ambient_temperature 293(2)
_diffrn_measured_fraction_theta_full 0.997
_diffrn_measured_fraction_theta_max 0.997
_diffrn_measurement_device_type 'CCD area detector'
_diffrn_measurement_method 'phi and omega scans'
_diffrn_radiation_monochromator graphite
_diffrn_radiation_source 'fine-focus sealed tube'
_diffrn_radiation_type MoK\a
_diffrn_radiation_wavelength 0.71073
_diffrn_reflns_av_R_equivalents 0.0897
_diffrn_reflns_av_sigmaI/netI 0.0357
_diffrn_reflns_limit_h_max 20
_diffrn_reflns_limit_h_min -30
_diffrn_reflns_limit_k_max 30
_diffrn_reflns_limit_k_min -28
_diffrn_reflns_limit_l_max 30
_diffrn_reflns_limit_l_min -27
_diffrn_reflns_number 38927
_diffrn_reflns_theta_full 25.02
_diffrn_reflns_theta_max 25.02
_diffrn_reflns_theta_min 1.13
_exptl_absorpt_coefficient_mu 0.489
_exptl_absorpt_correction_T_max 0.934
_exptl_absorpt_correction_T_min 0.910
_exptl_absorpt_correction_type multi-scan
_exptl_absorpt_process_details sadabs
_exptl_crystal_colour BROWN
_exptl_crystal_density_diffrn 0.843
_exptl_crystal_density_meas ?
_exptl_crystal_density_method 'not measured'
_exptl_crystal_description BLOCK
_exptl_crystal_F_000 4248
_exptl_crystal_size_max 0.21
_exptl_crystal_size_mid 0.16
_exptl_crystal_size_min 0.14
_refine_diff_density_max 1.163
_refine_diff_density_min -2.704
_refine_diff_density_rms 0.141
_refine_ls_extinction_method none
_refine_ls_goodness_of_fit_ref 1.306
_refine_ls_hydrogen_treatment constr
_refine_ls_matrix_type full
_refine_ls_number_parameters 64
_refine_ls_number_reflns 1455
_refine_ls_number_restraints 6
_refine_ls_restrained_S_all 1.315
_refine_ls_R_factor_all 0.1692
_refine_ls_R_factor_gt 0.1484
_refine_ls_shift/su_max 0.001
_refine_ls_shift/su_mean 0.000
_refine_ls_structure_factor_coef Fsqd
_refine_ls_weighting_details 'calc w=1/[\s^2^(Fo^2^)+(0.2000P)^2^+0.0000P] where P=(Fo^2^+2Fc^2^)/3'
_refine_ls_weighting_scheme calc
_refine_ls_wR_factor_gt 0.3614
_refine_ls_wR_factor_ref 0.3739
_reflns_number_gt 885
_reflns_number_total 1455
_reflns_threshold_expression >2sigma(I)
_cod_duplicate_entry 4338665
_cod_data_source_file ic900475q_si_002_2.cif
_cod_data_source_block Mn
_cod_depositor_comments
;
The following automatic conversions were performed:
'_symmetry_cell_setting' value 'Cubic' changed to 'cubic' according to
'/home/saulius/struct/CIF-dictionaries/cif_core.dic' dictionary named
'cif_core.dic' version 2.4.1 from 2010-06-29.

Automatic conversion script
Id: cif_fix_enum 1527 2010-12-29 10:47:43Z saulius 

The following automatic conversions were performed:

'_chemical_melting_point' value 'not measured' was changed to '?' -
the value is undefined or not given.

Automatic conversion script
Id: cif_fix_values 1646 2011-03-28 12:23:43Z adriana 

The following automatic conversions were performed:

'_exptl_crystal_density_meas' value 'NONE' was changed to '?' - the
value is perceived as not measured.

Automatic conversion script
Id: cif_fix_values 3008 2015-01-20 13:52:24Z robertas 
;
_cod_database_code 4302380

loop_
_symmetry_equiv_pos_as_xyz
'x, y, z'
'-x, -y, z'
'-x, y, -z'
'x, -y, -z'
'z, x, y'
'z, -x, -y'
'-z, -x, y'
'-z, x, -y'
'y, z, x'
'-y, z, -x'
'y, -z, -x'
'-y, -z, x'
'y, x, -z'
'-y, -x, -z'
'y, -x, z'
'-y, x, z'
'x, z, -y'
'-x, z, y'
'-x, -z, -y'
'x, -z, y'
'z, y, -x'
'z, -y, x'
'-z, y, x'
'-z, -y, -x'
'x+1/2, y+1/2, z+1/2'
'-x+1/2, -y+1/2, z+1/2'
'-x+1/2, y+1/2, -z+1/2'
'x+1/2, -y+1/2, -z+1/2'
'z+1/2, x+1/2, y+1/2'
'z+1/2, -x+1/2, -y+1/2'
'-z+1/2, -x+1/2, y+1/2'
'-z+1/2, x+1/2, -y+1/2'
'y+1/2, z+1/2, x+1/2'
'-y+1/2, z+1/2, -x+1/2'
'y+1/2, -z+1/2, -x+1/2'
'-y+1/2, -z+1/2, x+1/2'
'y+1/2, x+1/2, -z+1/2'
'-y+1/2, -x+1/2, -z+1/2'
'y+1/2, -x+1/2, z+1/2'
'-y+1/2, x+1/2, z+1/2'
'x+1/2, z+1/2, -y+1/2'
'-x+1/2, z+1/2, y+1/2'
'-x+1/2, -z+1/2, -y+1/2'
'x+1/2, -z+1/2, y+1/2'
'z+1/2, y+1/2, -x+1/2'
'z+1/2, -y+1/2, x+1/2'
'-z+1/2, y+1/2, x+1/2'
'-z+1/2, -y+1/2, -x+1/2'
'-x, -y, -z'
'x, y, -z'
'x, -y, z'
'-x, y, z'
'-z, -x, -y'
'-z, x, y'
'z, x, -y'
'z, -x, y'
'-y, -z, -x'
'y, -z, x'
'-y, z, x'
'y, z, -x'
'-y, -x, z'
'y, x, z'
'-y, x, -z'
'y, -x, -z'
'-x, -z, y'
'x, -z, -y'
'x, z, y'
'-x, z, -y'
'-z, -y, x'
'-z, y, -x'
'z, -y, -x'
'z, y, x'
'-x+1/2, -y+1/2, -z+1/2'
'x+1/2, y+1/2, -z+1/2'
'x+1/2, -y+1/2, z+1/2'
'-x+1/2, y+1/2, z+1/2'
'-z+1/2, -x+1/2, -y+1/2'
'-z+1/2, x+1/2, y+1/2'
'z+1/2, x+1/2, -y+1/2'
'z+1/2, -x+1/2, y+1/2'
'-y+1/2, -z+1/2, -x+1/2'
'y+1/2, -z+1/2, x+1/2'
'-y+1/2, z+1/2, x+1/2'
'y+1/2, z+1/2, -x+1/2'
'-y+1/2, -x+1/2, z+1/2'
'y+1/2, x+1/2, z+1/2'
'-y+1/2, x+1/2, -z+1/2'
'y+1/2, -x+1/2, -z+1/2'
'-x+1/2, -z+1/2, y+1/2'
'x+1/2, -z+1/2, -y+1/2'
'x+1/2, z+1/2, y+1/2'
'-x+1/2, z+1/2, -y+1/2'
'-z+1/2, -y+1/2, x+1/2'
'-z+1/2, y+1/2, -x+1/2'
'z+1/2, -y+1/2, -x+1/2'
'z+1/2, y+1/2, x+1/2'

loop_
_atom_site_label
_atom_site_type_symbol
_atom_site_fract_x
_atom_site_fract_y
_atom_site_fract_z
_atom_site_U_iso_or_equiv
_atom_site_adp_type
_atom_site_occupancy
_atom_site_symmetry_multiplicity
_atom_site_calc_flag
_atom_site_refinement_flags
_atom_site_disorder_assembly
_atom_site_disorder_group
O2 O 0.5000 0.5000 0.0000 0.141(11) Uani 1 16 d S . .
C1 C 0.4072(8) 0.4072(8) -0.0766(15) 0.55(4) Uani 1 2 d SD . .
C2 C 0.3809(3) 0.3809(3) -0.1154(4) 0.102(4) Uani 1 2 d SD . .
C3 C 0.3998(5) 0.3367(5) -0.1360(5) 0.217(9) Uani 1 1 d D . .
H3 H 0.4300 0.3219 -0.1219 0.261 Uiso 1 1 calc R . .
C4 C 0.3754(4) 0.3126(5) -0.1779(4) 0.172(6) Uani 1 1 d D . .
H4 H 0.3888 0.2810 -0.1900 0.207 Uiso 1 1 calc R . .
C5 C 0.3329(3) 0.3329(3) -0.2022(4) 0.099(4) Uani 1 2 d SD . .
C6 C 0.3124(3) 0.3124(3) -0.2481(3) 0.074(3) Uani 1 2 d SD . .
N1 N 0.3332(3) 0.2695(3) -0.2695(3) 0.092(3) Uani 1 2 d SD . .
O1 O 0.4426(2) 0.3911(7) -0.0515(4) 0.443(15) Uani 1 1 d . . .
Mn1 Mn 0.5000 0.41401(10) 0.0000 0.0738(10) Uani 1 4 d S . .

loop_
_atom_site_aniso_label
_atom_site_aniso_U_11
_atom_site_aniso_U_22
_atom_site_aniso_U_33
_atom_site_aniso_U_23
_atom_site_aniso_U_13
_atom_site_aniso_U_12
O2 0.120(13) 0.120(13) 0.18(3) 0.000 0.000 0.000
C1 0.32(2) 0.32(2) 1.02(9) -0.48(4) -0.48(4) 0.13(3)
C2 0.124(7) 0.124(7) 0.057(7) -0.031(4) -0.031(4) -0.015(8)
C3 0.130(10) 0.40(3) 0.126(10) -0.057(14) -0.042(9) -0.012(13)
C4 0.138(8) 0.225(12) 0.154(9) -0.139(9) -0.103(8) 0.089(9)
C5 0.087(4) 0.087(4) 0.122(9) -0.058(5) -0.058(5) -0.002(6)
C6 0.081(4) 0.081(4) 0.060(5) -0.022(4) -0.022(4) 0.035(5)
N1 0.079(5) 0.099(5) 0.099(5) -0.074(5) -0.055(4) 0.055(4)
O1 0.035(3) 1.05(4) 0.244(9) -0.435(18) 0.019(5) -0.057(9)
Mn1 0.0415(12) 0.124(2) 0.0564(13) 0.000 0.000 0.000

loop_
_atom_type_symbol
_atom_type_description
_atom_type_scat_dispersion_real
_atom_type_scat_dispersion_imag
_atom_type_scat_source
C C 0.0033 0.0016 'International Tables Vol C Tables 4.2.6.8 and 6.1.1.4'
H H 0.0000 0.0000 'International Tables Vol C Tables 4.2.6.8 and 6.1.1.4'
N N 0.0061 0.0033 'International Tables Vol C Tables 4.2.6.8 and 6.1.1.4'
O O 0.0106 0.0060 'International Tables Vol C Tables 4.2.6.8 and 6.1.1.4'
Mn Mn 0.3368 0.7283 'International Tables Vol C Tables 4.2.6.8 and 6.1.1.4'

loop_
_geom_angle_atom_site_label_1
_geom_angle_atom_site_label_2
_geom_angle_atom_site_label_3
_geom_angle
_geom_angle_site_symmetry_1
_geom_angle_site_symmetry_3
_geom_angle_publ_flag
Mn1 O2 Mn1 90.0 61_665 . ?
Mn1 O2 Mn1 90.0 61_665 49_665 ?
Mn1 O2 Mn1 180.0 . 49_665 ?
Mn1 O2 Mn1 180.0 61_665 13 ?
Mn1 O2 Mn1 90.0 . 13 ?
Mn1 O2 Mn1 90.0 49_665 13 ?
O1 C1 O1 103.8(17) . 62 ?
O1 C1 C2 127(2) . . ?
O1 C1 C2 126.6(8) 62 . ?
C3 C2 C3 117.3(12) 62 . ?
C3 C2 C1 121.3(6) 62 . ?
C3 C2 C1 121.3(6) . . ?
C2 C3 C4 121.1(11) . . ?
C2 C3 H3 119.5 . . ?
C4 C3 H3 119.5 . . ?
C5 C4 C3 123.2(9) . . ?
C5 C4 H4 118.4 . . ?
C3 C4 H4 118.4 . . ?
C4 C5 C4 113.7(9) 62 . ?
C4 C5 C6 123.1(4) 62 . ?
C4 C5 C6 123.1(4) . . ?
N1 C6 N1 119.1(7) 8 . ?
N1 C6 C5 120.4(4) 8 . ?
N1 C6 C5 120.4(4) . . ?
C6 N1 C6 120.9(7) 11 . ?
C1 O1 Mn1 142.5(13) . . ?
O1 Mn1 O1 91.0(3) . 52_655 ?
O1 Mn1 O1 146.9(10) . 3_655 ?
O1 Mn1 O1 79.7(6) 52_655 3_655 ?
O1 Mn1 O1 79.7(6) . 50 ?
O1 Mn1 O1 146.9(10) 52_655 50 ?
O1 Mn1 O1 91.0(3) 3_655 50 ?
O1 Mn1 O2 106.6(5) . . ?
O1 Mn1 O2 106.6(5) 52_655 . ?
O1 Mn1 O2 106.6(5) 3_655 . ?
O1 Mn1 O2 106.6(5) 50 . ?
O1 Mn1 Mn1 134.9(5) . 61_665 ?
O1 Mn1 Mn1 72.4(4) 52_655 61_665 ?
O1 Mn1 Mn1 72.4(4) 3_655 61_665 ?
O1 Mn1 Mn1 134.9(5) 50 61_665 ?
O2 Mn1 Mn1 45.0 . 61_665 ?
O1 Mn1 Mn1 72.4(4) . 13 ?
O1 Mn1 Mn1 134.9(5) 52_655 13 ?
O1 Mn1 Mn1 134.9(5) 3_655 13 ?
O1 Mn1 Mn1 72.4(4) 50 13 ?
O2 Mn1 Mn1 45.0 . 13 ?
Mn1 Mn1 Mn1 90.0 61_665 13 ?

loop_
_geom_bond_atom_site_label_1
_geom_bond_atom_site_label_2
_geom_bond_distance
_geom_bond_site_symmetry_2
_geom_bond_publ_flag
O2 Mn1 2.194(3) . ?
C1 O1 1.183(18) . ?
C1 C2 1.37(3) . ?
C2 C3 1.334(9) . ?
C3 C4 1.383(17) . ?
C3 H3 0.9300 . ?
C4 C5 1.352(7) . ?
C4 H4 0.9300 . ?
C5 C6 1.384(8) . ?
C6 N1 1.333(11) . ?
O1 Mn1 2.052(6) . ?
